data_1553468
loop_
_publ_author_name
'Roffe, Gavin W.'
'Tizzard, Graham J.'
'Coles, Simon J.'
'Cox, Hazel'
'Spencer, John'

_publ_section_title
;
 Synthesis of unsymmetrical NCN&#x2032; and PCN pincer palladacycles and
 their catalytic evaluation compared with a related SCN pincer
 palladacycle
;
_journal_issue 8
_journal_name_full 'Organic Chemistry Frontiers'
_journal_page_first 957
_journal_paper_doi 10.1039/C6QO00198J
_journal_volume 3
_journal_year 2016
_chemical_formula_moiety 'C14 H15 Cl N2 Pd'
_chemical_formula_sum 'C14 H15 Cl N2 Pd'
_chemical_formula_weight 353.13
_space_group_crystal_system monoclinic
_space_group_IT_number 7
_space_group_name_Hall 'P -2yc'
_space_group_name_H-M_alt 'P 1 c 1'
_atom_sites_solution_hydrogens geom
_audit_creation_method SHELXL-2013
_audit_update_record
;
2014-12-10 deposited with the CCDC.
2016-06-08 downloaded from the CCDC.
;
_cell_angle_alpha 90
_cell_angle_beta 108.6240(10)
_cell_angle_gamma 90
_cell_formula_units_Z 4
_cell_length_a 9.4647(7)
_cell_length_b 12.7252(9)
_cell_length_c 11.5908(8)
_cell_measurement_reflns_used 29218
_cell_measurement_temperature 100(2)
_cell_measurement_theta_max 27.5
_cell_measurement_theta_min 2.8
_cell_volume 1322.90(16)
_computing_cell_refinement
;
CrystalClear-SM Expert 3.1 b27 (Rigaku, 2013)
;
_computing_data_collection
;
CrystalClear-SM Expert 3.1 b27 (Rigaku, 2013)
;
_computing_data_reduction
;
CrystalClear-SM Expert 3.1 b27 (Rigaku, 2013)
;
_computing_molecular_graphics 'OLEX2 (Dolomanov, Bourhis, Gildea, Howard & Puschmann, 2009)'
_computing_publication_material 'WINGX (Farrugia, 1998)'
_computing_structure_refinement 'SHELXL-2012 (Sheldrick, 2012)'
_computing_structure_solution 'SUPERFLIP (Palatinus & Chapuis, 2007)'
_diffrn_ambient_temperature 100(2)
_diffrn_detector 'CCD plate'
_diffrn_detector_area_resol_mean 28.5714
_diffrn_detector_type 'Rigaku HG Saturn724+ (2x2 bin mode)'
_diffrn_measured_fraction_theta_full 0.996
_diffrn_measured_fraction_theta_max 0.997
_diffrn_measurement_device 'four-circle \k diffractometer'
_diffrn_measurement_device_type 'Rigaku AFC12 (Right)'
_diffrn_measurement_method 'profile data from \w-scans'
_diffrn_measurement_specimen_support 'MiTeGen MicroMesh'
_diffrn_radiation_collimation 'Confocal mirrors, VHF Varimax'
_diffrn_radiation_type MoK\a
_diffrn_radiation_wavelength 0.71075
_diffrn_reflns_av_R_equivalents 0.0337
_diffrn_reflns_av_unetI/netI 0.0241
_diffrn_reflns_Laue_measured_fraction_full 0.996
_diffrn_reflns_Laue_measured_fraction_max 0.997
_diffrn_reflns_limit_h_max 12
_diffrn_reflns_limit_h_min -12
_diffrn_reflns_limit_k_max 16
_diffrn_reflns_limit_k_min -16
_diffrn_reflns_limit_l_max 15
_diffrn_reflns_limit_l_min -14
_diffrn_reflns_number 17067
_diffrn_reflns_point_group_measured_fraction_full 0.907
_diffrn_reflns_point_group_measured_fraction_max 0.885
_diffrn_reflns_theta_full 25.242
_diffrn_reflns_theta_max 27.480
_diffrn_reflns_theta_min 2.910
_diffrn_source 'Rotating Anode'
_diffrn_source_current 55.0
_diffrn_source_power 2.475
_diffrn_source_voltage 45.0
_exptl_absorpt_coefficient_mu 1.587
_exptl_absorpt_correction_T_max 1.000
_exptl_absorpt_correction_T_min 0.821
_exptl_absorpt_correction_type multi-scan
_exptl_absorpt_process_details
;
CrystalClear-SM Expert 3.1 b27 (Rigaku, 2013)
;
_exptl_crystal_colour 'Pale Yellow'
_exptl_crystal_density_diffrn 1.773
_exptl_crystal_description Block
_exptl_crystal_F_000 704
_exptl_crystal_size_max 0.090
_exptl_crystal_size_mid 0.050
_exptl_crystal_size_min 0.040
_refine_diff_density_max 2.203
_refine_diff_density_min -0.700
_refine_diff_density_rms 0.144
_refine_ls_abs_structure_details
;
 Flack x determined using 2305 quotients [(I+)-(I-)]/[(I+)+(I-)]
 (Parsons and Flack (2004), Acta Cryst. A60, s61).
;
_refine_ls_abs_structure_Flack 0.034(16)
_refine_ls_extinction_method none
_refine_ls_goodness_of_fit_ref 1.097
_refine_ls_hydrogen_treatment constr
_refine_ls_matrix_type full
_refine_ls_number_parameters 329
_refine_ls_number_reflns 5364
_refine_ls_number_restraints 2
_refine_ls_restrained_S_all 1.097
_refine_ls_R_factor_all 0.0332
_refine_ls_R_factor_gt 0.0331
_refine_ls_shift/su_max 0.000
_refine_ls_shift/su_mean 0.000
_refine_ls_structure_factor_coef Fsqd
_refine_ls_weighting_details 'w=1/[\s^2^(Fo^2^)+(0.0594P)^2^+2.1099P] where P=(Fo^2^+2Fc^2^)/3'
_refine_ls_weighting_scheme calc
_refine_ls_wR_factor_gt 0.0883
_refine_ls_wR_factor_ref 0.0884
_reflns_Friedel_coverage 0.769
_reflns_Friedel_fraction_full 0.818
_reflns_Friedel_fraction_max 0.771
_reflns_number_gt 5345
_reflns_number_total 5364
_reflns_threshold_expression 'I > 2\s(I)'
_cod_data_source_file c6qo00198j2.cif
_cod_data_source_block 4a
_cod_depositor_comments
;
The following automatic conversions were performed:

data item '_exptl_absorpt_correction_type' value 'Multi-scan' was
changed to 'multi-scan' in accordance with the
/home/saulius/struct/COD-crude-data/automatic-downloads/DataCite-retrospective/RSC/depositions/lib/dictionaries/cif_core.dic
dictionary named 'cif_core.dic' version 2.4.2 last updated on
2011-04-26.

Automatic conversion script
Id: cif_fix_values 6909 2019-04-08 15:41:33Z antanas 
;
_cod_original_sg_symbol_H-M 'P c'
_cod_database_code 1553468
_shelx_space_group_comment
;
The symmetry employed for this shelxl refinement is uniquely defined
by the following loop, which should always be used as a source of
symmetry information in preference to the above space-group names.
They are only intended as comments.
;
_shelx_estimated_absorpt_t_min 0.870
_shelx_estimated_absorpt_t_max 0.939
_shelxl_version_number 2013-3

loop_
_space_group_symop_operation_xyz
'x, y, z'
'x, -y, z+1/2'

loop_
_atom_site_label
_atom_site_type_symbol
_atom_site_fract_x
_atom_site_fract_y
_atom_site_fract_z
_atom_site_U_iso_or_equiv
_atom_site_adp_type
_atom_site_occupancy
_atom_site_site_symmetry_order
_atom_site_calc_flag
_atom_site_refinement_flags_posn
_atom_site_refinement_flags_adp
C1 C -0.0362(8) 0.2368(6) 1.0499(7) 0.0214(13) Uani 1 1 d . .
H1 H 0.0654 0.2280 1.0973 0.026 Uiso 1 1 calc R U
C2 C -0.1445(9) 0.1956(6) 1.0931(7) 0.0247(14) Uani 1 1 d . .
H2 H -0.1178 0.1591 1.1686 0.030 Uiso 1 1 calc R U
C3 C -0.2934(8) 0.2084(6) 1.0243(7) 0.0257(15) Uani 1 1 d . .
H3 H -0.3700 0.1813 1.0525 0.031 Uiso 1 1 calc R U
C4 C -0.3288(7) 0.2605(6) 0.9150(7) 0.0226(13) Uani 1 1 d . .
H4 H -0.4301 0.2695 0.8669 0.027 Uiso 1 1 calc R U
C5 C -0.2149(7) 0.3004(5) 0.8751(6) 0.0175(12) Uani 1 1 d . .
C6 C -0.2352(7) 0.3615(5) 0.7636(7) 0.0164(12) Uani 1 1 d . .
C7 C -0.3689(7) 0.3892(6) 0.6741(7) 0.0209(13) Uani 1 1 d . .
H7 H -0.4618 0.3671 0.6806 0.025 Uiso 1 1 calc R U
C8 C -0.3638(8) 0.4491(6) 0.5761(7) 0.0256(14) Uani 1 1 d . .
H8 H -0.4546 0.4703 0.5173 0.031 Uiso 1 1 calc R U
C9 C -0.2290(8) 0.4794(6) 0.5612(7) 0.0238(14) Uani 1 1 d . .
H9 H -0.2285 0.5192 0.4920 0.029 Uiso 1 1 calc R U
C10 C -0.0945(7) 0.4508(5) 0.6490(6) 0.0177(12) Uani 1 1 d . .
C11 C -0.1003(7) 0.3950(5) 0.7493(6) 0.0160(12) Uani 1 1 d . .
C12 C 0.0599(8) 0.4669(6) 0.6407(6) 0.0201(13) Uani 1 1 d . .
H12A H 0.0670 0.5366 0.6052 0.024 Uiso 1 1 calc R U
H12B H 0.0820 0.4123 0.5880 0.024 Uiso 1 1 calc R U
C13 C 0.1844(8) 0.5657(5) 0.8281(8) 0.0253(15) Uani 1 1 d . .
H13A H 0.2437 0.5596 0.9142 0.038 Uiso 1 1 calc R U
H13B H 0.0851 0.5928 0.8211 0.038 Uiso 1 1 calc R U
H13C H 0.2339 0.6141 0.7875 0.038 Uiso 1 1 calc R U
C14 C 0.3163(7) 0.4298(6) 0.7593(7) 0.0225(14) Uani 1 1 d . .
H14A H 0.3499 0.4839 0.7138 0.034 Uiso 1 1 calc R U
H14B H 0.3078 0.3624 0.7167 0.034 Uiso 1 1 calc R U
H14C H 0.3887 0.4233 0.8411 0.034 Uiso 1 1 calc R U
Cl1 Cl 0.30973(18) 0.32300(15) 1.03896(16) 0.0259(4) Uani 1 1 d . .
N1 N -0.0679(6) 0.2884(4) 0.9444(5) 0.0166(11) Uani 1 1 d . .
N2 N 0.1700(6) 0.4595(4) 0.7687(5) 0.0187(11) Uani 1 1 d . .
Pd1 Pd 0.08208(4) 0.36045(4) 0.87431(4) 0.01386(12) Uani 1 1 d . .
C101 C -0.1466(8) 0.2804(6) 0.3937(7) 0.0252(14) Uani 1 1 d . .
H101 H -0.0561 0.3021 0.3820 0.030 Uiso 1 1 calc R U
C102 C -0.2810(10) 0.3119(7) 0.3102(7) 0.0302(16) Uani 1 1 d . .
H102 H -0.2820 0.3545 0.2426 0.036 Uiso 1 1 calc R U
C103 C -0.4121(9) 0.2811(7) 0.3264(7) 0.0313(17) Uani 1 1 d . .
H103 H -0.5048 0.3023 0.2702 0.038 Uiso 1 1 calc R U
C104 C -0.4087(8) 0.2188(6) 0.4254(7) 0.0237(14) Uani 1 1 d . .
H104 H -0.4989 0.1960 0.4369 0.028 Uiso 1 1 calc R U
C105 C -0.2712(7) 0.1897(5) 0.5080(6) 0.0179(12) Uani 1 1 d . .
C106 C -0.2472(7) 0.1252(5) 0.6178(6) 0.0163(12) Uani 1 1 d . .
C107 C -0.3574(7) 0.0793(6) 0.6593(7) 0.0221(14) Uani 1 1 d . .
H107 H -0.4601 0.0863 0.6140 0.027 Uiso 1 1 calc R U
C108 C -0.3130(7) 0.0240(6) 0.7668(7) 0.0231(14) Uani 1 1 d . .
H108 H -0.3869 -0.0070 0.7954 0.028 Uiso 1 1 calc R U
C109 C -0.1623(8) 0.0118(5) 0.8357(7) 0.0211(13) Uani 1 1 d . .
H109 H -0.1350 -0.0258 0.9104 0.025 Uiso 1 1 calc R U
C110 C -0.0528(7) 0.0554(5) 0.7935(6) 0.0166(12) Uani 1 1 d . .
C111 C -0.0997(7) 0.1105(5) 0.6845(6) 0.0169(12) Uani 1 1 d . .
C112 C 0.1157(7) 0.0569(6) 0.8577(7) 0.0230(14) Uani 1 1 d . .
H11A H 0.1423 0.1143 0.9184 0.028 Uiso 1 1 calc R U
H11B H 0.1484 -0.0106 0.9005 0.028 Uiso 1 1 calc R U
C113 C 0.2099(9) -0.0292(6) 0.7091(7) 0.0257(14) Uani 1 1 d . .
H11C H 0.2598 -0.0184 0.6478 0.039 Uiso 1 1 calc R U
H11D H 0.1121 -0.0613 0.6707 0.039 Uiso 1 1 calc R U
H11E H 0.2707 -0.0756 0.7734 0.039 Uiso 1 1 calc R U
C114 C 0.3402(7) 0.1199(6) 0.8233(7) 0.0247(14) Uani 1 1 d . .
H11F H 0.3989 0.0720 0.8867 0.037 Uiso 1 1 calc R U
H11G H 0.3288 0.1874 0.8602 0.037 Uiso 1 1 calc R U
H11H H 0.3914 0.1310 0.7630 0.037 Uiso 1 1 calc R U
Cl11 Cl 0.23443(17) 0.21289(13) 0.52198(16) 0.0221(3) Uani 1 1 d . .
N101 N -0.1406(6) 0.2199(4) 0.4908(5) 0.0166(10) Uani 1 1 d . .
N102 N 0.1906(6) 0.0735(4) 0.7628(5) 0.0159(10) Uani 1 1 d . .
Pd11 Pd 0.04966(4) 0.16255(3) 0.61774(4) 0.01345(12) Uani 1 1 d . .

loop_
_atom_site_aniso_label
_atom_site_aniso_U_11
_atom_site_aniso_U_22
_atom_site_aniso_U_33
_atom_site_aniso_U_23
_atom_site_aniso_U_13
_atom_site_aniso_U_12
C1 0.025(3) 0.021(3) 0.020(3) 0.002(3) 0.010(3) 0.004(2)
C2 0.037(4) 0.021(3) 0.019(3) 0.004(3) 0.014(3) 0.000(3)
C3 0.035(4) 0.019(3) 0.032(4) -0.004(3) 0.023(3) -0.005(3)
C4 0.023(3) 0.020(3) 0.028(4) -0.005(3) 0.012(3) -0.004(2)
C5 0.023(3) 0.010(3) 0.021(3) -0.002(2) 0.010(3) 0.003(2)
C6 0.012(3) 0.014(3) 0.022(4) -0.003(2) 0.004(2) 0.000(2)
C7 0.014(3) 0.022(3) 0.026(4) -0.005(3) 0.005(3) 0.001(2)
C8 0.022(3) 0.027(4) 0.023(4) -0.002(3) 0.000(3) 0.007(3)
C9 0.029(3) 0.017(3) 0.026(4) 0.008(3) 0.008(3) 0.007(3)
C10 0.021(3) 0.014(3) 0.019(3) -0.003(2) 0.008(2) 0.000(2)
C11 0.015(3) 0.010(3) 0.023(3) -0.006(2) 0.005(2) 0.000(2)
C12 0.025(3) 0.022(3) 0.015(3) -0.001(2) 0.009(3) 0.002(3)
C13 0.027(3) 0.015(3) 0.038(4) -0.008(3) 0.017(3) -0.005(3)
C14 0.015(3) 0.024(3) 0.031(4) -0.002(3) 0.012(3) -0.002(2)
Cl1 0.0182(7) 0.0361(10) 0.0189(8) -0.0038(7) -0.0002(6) 0.0063(6)
N1 0.018(2) 0.014(3) 0.020(3) -0.001(2) 0.009(2) 0.0001(19)
N2 0.018(2) 0.014(3) 0.024(3) -0.004(2) 0.006(2) 0.0000(19)
Pd1 0.01276(19) 0.0141(2) 0.0147(2) -0.00052(18) 0.00428(16) 0.00175(17)
C101 0.030(3) 0.026(4) 0.020(4) -0.002(3) 0.010(3) 0.001(3)
C102 0.042(4) 0.030(4) 0.017(4) 0.001(3) 0.008(3) 0.014(3)
C103 0.031(3) 0.037(4) 0.022(4) 0.000(3) 0.002(3) 0.016(3)
C104 0.022(3) 0.029(4) 0.020(3) -0.006(3) 0.005(3) 0.004(3)
C105 0.019(3) 0.016(3) 0.018(3) -0.004(3) 0.005(2) 0.002(2)
C106 0.023(3) 0.010(3) 0.019(3) -0.005(2) 0.012(2) -0.002(2)
C107 0.016(3) 0.023(3) 0.029(4) -0.002(3) 0.009(3) 0.000(2)
C108 0.025(3) 0.021(3) 0.030(4) 0.001(3) 0.019(3) -0.002(3)
C109 0.029(3) 0.016(3) 0.022(3) 0.000(3) 0.013(3) 0.002(2)
C110 0.023(3) 0.013(3) 0.015(3) -0.003(2) 0.007(2) 0.003(2)
C111 0.025(3) 0.011(3) 0.017(3) -0.004(2) 0.010(2) -0.001(2)
C112 0.023(3) 0.026(3) 0.019(4) -0.001(3) 0.005(3) 0.003(3)
C113 0.037(4) 0.017(3) 0.023(3) -0.005(3) 0.010(3) 0.005(3)
C114 0.013(3) 0.033(4) 0.024(4) -0.005(3) 0.001(2) 0.003(3)
Cl11 0.0216(7) 0.0200(8) 0.0295(9) 0.0010(6) 0.0148(6) -0.0020(5)
N101 0.022(2) 0.013(2) 0.015(3) 0.000(2) 0.006(2) 0.0010(19)
N102 0.014(2) 0.017(3) 0.014(3) -0.004(2) 0.0006(19) 0.0010(19)
Pd11 0.0144(2) 0.01166(19) 0.0151(2) -0.00035(18) 0.00592(16) -0.00140(17)

loop_
_atom_type_symbol
_atom_type_description
_atom_type_scat_dispersion_real
_atom_type_scat_dispersion_imag
_atom_type_scat_source
C C 0.0033 0.0016 'International Tables Vol C Tables 4.2.6.8 and 6.1.1.4'
H H 0.0000 0.0000 'International Tables Vol C Tables 4.2.6.8 and 6.1.1.4'
Cl Cl 0.1484 0.1585 'International Tables Vol C Tables 4.2.6.8 and 6.1.1.4'
N N 0.0061 0.0033 'International Tables Vol C Tables 4.2.6.8 and 6.1.1.4'
Pd Pd -0.9988 1.0072 'International Tables Vol C Tables 4.2.6.8 and 6.1.1.4'

loop_
_geom_angle_atom_site_label_1
_geom_angle_atom_site_label_2
_geom_angle_atom_site_label_3
_geom_angle
N1 C1 C2 123.0(7)
N1 C1 H1 118.5
C2 C1 H1 118.5
C1 C2 C3 118.8(7)
C1 C2 H2 120.6
C3 C2 H2 120.6
C4 C3 C2 119.4(6)
C4 C3 H3 120.3
C2 C3 H3 120.3
C3 C4 C5 119.6(7)
C3 C4 H4 120.2
C5 C4 H4 120.2
N1 C5 C4 120.7(6)
N1 C5 C6 113.4(5)
C4 C5 C6 125.9(6)
C7 C6 C11 118.4(6)
C7 C6 C5 128.3(6)
C11 C6 C5 113.4(6)
C8 C7 C6 119.2(6)
C8 C7 H7 120.4
C6 C7 H7 120.4
C7 C8 C9 121.9(6)
C7 C8 H8 119.1
C9 C8 H8 119.1
C8 C9 C10 119.5(6)
C8 C9 H9 120.2
C10 C9 H9 120.2
C11 C10 C9 118.3(6)
C11 C10 C12 115.1(6)
C9 C10 C12 126.3(6)
C10 C11 C6 122.6(6)
C10 C11 Pd1 119.1(5)
C6 C11 Pd1 118.3(5)
C10 C12 N2 107.8(5)
C10 C12 H12A 110.2
N2 C12 H12A 110.2
C10 C12 H12B 110.2
N2 C12 H12B 110.2
H12A C12 H12B 108.5
N2 C13 H13A 109.5
N2 C13 H13B 109.5
H13A C13 H13B 109.5
N2 C13 H13C 109.5
H13A C13 H13C 109.5
H13B C13 H13C 109.5
N2 C14 H14A 109.5
N2 C14 H14B 109.5
H14A C14 H14B 109.5
N2 C14 H14C 109.5
H14A C14 H14C 109.5
H14B C14 H14C 109.5
C1 N1 C5 118.6(6)
C1 N1 Pd1 126.7(5)
C5 N1 Pd1 114.6(4)
C14 N2 C13 108.3(5)
C14 N2 C12 108.1(5)
C13 N2 C12 109.0(5)
C14 N2 Pd1 116.4(4)
C13 N2 Pd1 105.5(4)
C12 N2 Pd1 109.3(4)
C11 Pd1 N1 80.4(3)
C11 Pd1 N2 81.4(2)
N1 Pd1 N2 160.9(2)
C11 Pd1 Cl1 177.18(19)
N1 Pd1 Cl1 98.80(17)
N2 Pd1 Cl1 99.12(16)
N101 C101 C102 122.1(7)
N101 C101 H101 119.0
C102 C101 H101 119.0
C103 C102 C101 119.4(8)
C103 C102 H102 120.3
C101 C102 H102 120.3
C102 C103 C104 119.6(7)
C102 C103 H103 120.2
C104 C103 H103 120.2
C103 C104 C105 119.3(7)
C103 C104 H104 120.4
C105 C104 H104 120.4
N101 C105 C104 120.9(7)
N101 C105 C106 112.7(6)
C104 C105 C106 126.4(6)
C111 C106 C107 118.7(6)
C111 C106 C105 114.3(6)
C107 C106 C105 127.0(6)
C108 C107 C106 118.5(6)
C108 C107 H107 120.7
C106 C107 H107 120.7
C107 C108 C109 122.2(6)
C107 C108 H108 118.9
C109 C108 H108 118.9
C110 C109 C108 119.4(6)
C110 C109 H109 120.3
C108 C109 H109 120.3
C111 C110 C109 117.6(6)
C111 C110 C112 114.7(6)
C109 C110 C112 127.6(6)
C106 C111 C110 123.6(6)
C106 C111 Pd11 118.0(5)
C110 C111 Pd11 118.4(5)
N102 C112 C110 107.9(5)
N102 C112 H11A 110.1
C110 C112 H11A 110.1
N102 C112 H11B 110.1
C110 C112 H11B 110.1
H11A C112 H11B 108.4
N102 C113 H11C 109.5
N102 C113 H11D 109.5
H11C C113 H11D 109.5
N102 C113 H11E 109.5
H11C C113 H11E 109.5
H11D C113 H11E 109.5
N102 C114 H11F 109.5
N102 C114 H11G 109.5
H11F C114 H11G 109.5
N102 C114 H11H 109.5
H11F C114 H11H 109.5
H11G C114 H11H 109.5
C101 N101 C105 118.8(6)
C101 N101 Pd11 126.3(5)
C105 N101 Pd11 114.9(4)
C113 N102 C114 108.8(5)
C113 N102 C112 109.5(6)
C114 N102 C112 108.1(5)
C113 N102 Pd11 105.7(4)
C114 N102 Pd11 115.3(5)
C112 N102 Pd11 109.4(4)
C111 Pd11 N101 79.8(3)
C111 Pd11 N102 81.6(3)
N101 Pd11 N102 160.8(2)
C111 Pd11 Cl11 174.52(19)
N101 Pd11 Cl11 99.92(16)
N102 Pd11 Cl11 98.09(16)

loop_
_geom_bond_atom_site_label_1
_geom_bond_atom_site_label_2
_geom_bond_distance
C1 N1 1.335(9)
C1 C2 1.380(10)
C1 H1 0.9500
C2 C3 1.389(11)
C2 H2 0.9500
C3 C4 1.373(11)
C3 H3 0.9500
C4 C5 1.397(9)
C4 H4 0.9500
C5 N1 1.375(8)
C5 C6 1.467(10)
C6 C7 1.401(9)
C6 C11 1.405(8)
C7 C8 1.380(11)
C7 H7 0.9500
C8 C9 1.396(10)
C8 H8 0.9500
C9 C10 1.401(9)
C9 H9 0.9500
C10 C11 1.378(9)
C10 C12 1.508(9)
C11 Pd1 1.917(6)
C12 N2 1.520(9)
C12 H12A 0.9900
C12 H12B 0.9900
C13 N2 1.503(8)
C13 H13A 0.9800
C13 H13B 0.9800
C13 H13C 0.9800
C14 N2 1.474(8)
C14 H14A 0.9800
C14 H14B 0.9800
C14 H14C 0.9800
Cl1 Pd1 2.4260(17)
N1 Pd1 2.062(5)
N2 Pd1 2.105(6)
C101 N101 1.350(9)
C101 C102 1.389(11)
C101 H101 0.9500
C102 C103 1.370(12)
C102 H102 0.9500
C103 C104 1.386(11)
C103 H103 0.9500
C104 C105 1.396(9)
C104 H104 0.9500
C105 N101 1.369(8)
C105 C106 1.470(10)
C106 C111 1.376(9)
C106 C107 1.407(9)
C107 C108 1.375(10)
C107 H107 0.9500
C108 C109 1.404(10)
C108 H108 0.9500
C109 C110 1.395(9)
C109 H109 0.9500
C110 C111 1.388(9)
C110 C112 1.529(9)
C111 Pd11 1.933(6)
C112 N102 1.503(9)
C112 H11A 0.9900
C112 H11B 0.9900
C113 N102 1.483(8)
C113 H11C 0.9800
C113 H11D 0.9800
C113 H11E 0.9800
C114 N102 1.487(8)
C114 H11F 0.9800
C114 H11G 0.9800
C114 H11H 0.9800
Cl11 Pd11 2.4373(16)
N101 Pd11 2.061(5)
N102 Pd11 2.111(5)

loop_
_geom_torsion_atom_site_label_1
_geom_torsion_atom_site_label_2
_geom_torsion_atom_site_label_3
_geom_torsion_atom_site_label_4
_geom_torsion
N1 C1 C2 C3 -0.1(11)
C1 C2 C3 C4 0.6(11)
C2 C3 C4 C5 -0.4(11)
C3 C4 C5 N1 -0.4(10)
C3 C4 C5 C6 -177.2(6)
N1 C5 C6 C7 -179.2(6)
C4 C5 C6 C7 -2.3(11)
N1 C5 C6 C11 0.5(8)
C4 C5 C6 C11 177.5(6)
C11 C6 C7 C8 -0.7(10)
C5 C6 C7 C8 179.0(7)
C6 C7 C8 C9 2.6(11)
C7 C8 C9 C10 -1.6(11)
C8 C9 C10 C11 -1.3(10)
C8 C9 C10 C12 173.0(7)
C9 C10 C11 C6 3.2(10)
C12 C10 C11 C6 -171.8(6)
C9 C10 C11 Pd1 -177.2(5)
C12 C10 C11 Pd1 7.8(8)
C7 C6 C11 C10 -2.2(10)
C5 C6 C11 C10 178.1(6)
C7 C6 C11 Pd1 178.2(5)
C5 C6 C11 Pd1 -1.6(7)
C11 C10 C12 N2 -24.4(8)
C9 C10 C12 N2 161.1(6)
C2 C1 N1 C5 -0.6(10)
C2 C1 N1 Pd1 176.4(5)
C4 C5 N1 C1 0.9(9)
C6 C5 N1 C1 178.0(6)
C4 C5 N1 Pd1 -176.5(5)
C6 C5 N1 Pd1 0.6(7)
C10 C12 N2 C14 156.2(5)
C10 C12 N2 C13 -86.3(6)
C10 C12 N2 Pd1 28.5(6)
N101 C101 C102 C103 0.0(12)
C101 C102 C103 C104 -0.2(12)
C102 C103 C104 C105 0.9(11)
C103 C104 C105 N101 -1.5(10)
C103 C104 C105 C106 179.4(7)
N101 C105 C106 C111 2.2(8)
C104 C105 C106 C111 -178.6(6)
N101 C105 C106 C107 -178.0(6)
C104 C105 C106 C107 1.1(11)
C111 C106 C107 C108 1.8(10)
C105 C106 C107 C108 -177.9(6)
C106 C107 C108 C109 -0.2(11)
C107 C108 C109 C110 -1.1(11)
C108 C109 C110 C111 0.8(9)
C108 C109 C110 C112 176.0(6)
C107 C106 C111 C110 -2.2(10)
C105 C106 C111 C110 177.6(6)
C107 C106 C111 Pd11 174.1(5)
C105 C106 C111 Pd11 -6.1(7)
C109 C110 C111 C106 0.9(10)
C112 C110 C111 C106 -174.9(6)
C109 C110 C111 Pd11 -175.4(5)
C112 C110 C111 Pd11 8.7(8)
C111 C110 C112 N102 -25.9(8)
C109 C110 C112 N102 158.8(6)
C102 C101 N101 C105 -0.6(10)
C102 C101 N101 Pd11 177.4(5)
C104 C105 N101 C101 1.3(10)
C106 C105 N101 C101 -179.4(6)
C104 C105 N101 Pd11 -176.9(5)
C106 C105 N101 Pd11 2.3(7)
C110 C112 N102 C113 -85.6(6)
C110 C112 N102 C114 156.0(6)
C110 C112 N102 Pd11 29.7(6)
